data_7251809
loop_
_publ_author_name
'Ren, Jiaxuan'
'Wu, Di'
'Feng, Yaoguang'
'Zhang, Man'
'Yuan, Jiahui'
'Wang, Na'
'Wang, Ting'
'Huang, Xin'
'Hao, Hongxun'

_publ_section_title
;
 Synthesis, characterization and structure--activity relationship of novel
 pregabalin cocrystals with sustained-release performance
;
_journal_issue 17
_journal_name_full CrystEngComm
_journal_page_first 2815
_journal_page_last 2834
_journal_paper_doi 10.1039/D6CE00023A
_journal_volume 28
_journal_year 2026
_chemical_absolute_configuration ad
_chemical_formula_moiety 'C8 H17 N O2, C9 H8 O2'
_chemical_formula_sum 'C17 H25 N O4'
_chemical_formula_weight 307.38
_chemical_name_systematic 'Pregbalin-Cinnamic Acid Cocrystal'
_space_group_crystal_system orthorhombic
_space_group_IT_number 19
_space_group_name_Hall 'P 2ac 2ab'
_space_group_name_H-M_alt 'P 21 21 21'
_atom_sites_solution_hydrogens geom
_atom_sites_solution_primary dual
_audit_creation_date 2024-11-13
_audit_creation_method
;
Olex2 1.5
(compiled 2024.02.16 svn.r378c4104 for OlexSys, GUI svn.r6928)
;
_audit_update_record
;
2025-05-21 deposited with the CCDC.	2026-03-13 downloaded from the CCDC.
;
_cell_angle_alpha 90
_cell_angle_beta 90
_cell_angle_gamma 90
_cell_formula_units_Z 4
_cell_length_a 6.37480(10)
_cell_length_b 7.71520(10)
_cell_length_c 34.3678(3)
_cell_measurement_reflns_used 13464
_cell_measurement_temperature 100.00(10)
_cell_measurement_theta_max 75.8920
_cell_measurement_theta_min 5.1340
_cell_volume 1690.31(4)
_computing_cell_refinement 'CrysAlisPro 1.171.43.136a (Rigaku OD, 2024)'
_computing_data_collection 'CrysAlisPro 1.171.43.136a (Rigaku OD, 2024)'
_computing_data_reduction 'CrysAlisPro 1.171.43.136a (Rigaku OD, 2024)'
_computing_molecular_graphics 'Olex2 1.5 (Dolomanov et al., 2009)'
_computing_publication_material 'Olex2 1.5 (Dolomanov et al., 2009)'
_computing_structure_refinement 'SHELXL 2018/3 (Sheldrick, 2015)'
_computing_structure_solution 'SHELXT  (Sheldrick, 2015)'
_diffrn_ambient_environment N~2~
_diffrn_ambient_temperature 100.00(10)
_diffrn_detector 'Hybrid Pixel Array Detector'
_diffrn_detector_area_resol_mean 10.0000
_diffrn_detector_type 'HyPix-Arc 150'
_diffrn_measured_fraction_theta_full 0.997
_diffrn_measured_fraction_theta_max 0.990
_diffrn_measurement_details
;
List of Runs (angles in degrees, time in seconds):

  # Type    Start    End  Width  t~exp~   \w     \q     \k     \f   Frames
#--------------------------------------------------------------------------
  1  \w    -26.00   3.00   0.50    0.05    --  -54.63  45.00-150.00   58
  2  \w    -51.00 -26.00   0.50    0.05    --  -77.77  61.00-150.00   50
  3  \w    -54.00 -25.00   0.50    0.05    --  -77.77  61.00 -90.00   58
  4  \w    -32.00  -7.00   0.50    0.05    --  -63.67  45.00  30.00   50
  5  \w    -32.00  -7.00   0.50    0.05    --  -63.67  45.00 120.00   50
  6  \w    -32.00  -7.00   0.50    0.05    --  -63.67  45.00 150.00   50
  7  \w    -89.00 -34.00   0.50    0.05    --  -77.77 111.00 -30.00  110
  8  \w    -49.00 -18.00   0.50    0.05    --  -63.67  94.00 -68.00   62
  9  \w    -87.00 -53.00   0.50    0.05    --  -77.77  94.00 -68.00   68
 10  \w    -82.00 -57.00   0.50    0.05    --  -77.77 104.00-169.00   50
 11  \w    -47.00 -12.00   0.50    0.05    --  -63.67 104.00-169.00   70
 12  \w    -65.00 -40.00   0.50    0.05    --  -54.63 104.00-169.00   50
 13  \w   -108.00 -83.00   0.50    0.05    --  -54.63 -36.00 -61.00   50
 14  \w   -103.00 -78.00   0.50    0.05    --  -63.67 -36.00 -61.00   50
 15  \w   -131.00-106.00   0.50    0.05    --  -77.77 -36.00 -61.00   50
 16  \w     40.00  65.00   0.50    0.05    --   93.50-111.00-120.00   50
 17  \w     41.00  67.00   0.50    0.05    --   93.50-111.00-150.00   52
 18  \w     41.00  93.00   0.50    0.05    --   93.50-111.00   0.00  104
 19  \w      8.00  33.00   0.50    0.05    --   62.22-104.00  88.00   50
 20  \w     36.00  62.00   0.50    0.05    --   62.22-104.00  88.00   52
 21  \w     54.00  92.00   0.50    0.05    --   93.50-111.00 120.00   76
 22  \w     40.00  65.00   0.50    0.05    --   93.50-104.00  88.00   50
 23  \w     47.00  84.00   0.50    0.05    --   93.50 -94.00   0.00   74
 24  \w     58.00  83.00   0.50    0.05    --   93.50 -94.00  60.00   50
 25  \w     43.00  69.00   0.50    0.05    --   93.50 -94.00 -90.00   52
 26  \w     43.00  86.00   0.50    0.05    --   93.50 -94.00-120.00   86
 27  \w     43.00  68.00   0.50    0.05    --   93.50 -94.00-150.00   50
 28  \w     43.00  68.00   0.50    0.05    --   93.50 -94.00-179.00   50
 29  \w     10.00  35.00   0.50    0.05    --   53.96 -94.00-179.00   50
 30  \w    112.00 144.00   0.50    0.05    --   93.50  61.00 -60.00   64
 31  \w     95.00 143.00   0.50    0.05    --   93.50  61.00-120.00   96
 32  \w     97.00 136.00   0.50    0.05    --   93.50  45.00-180.00   78
 33  \w     96.00 145.00   0.50    0.05    --   93.50  36.00  94.00   98
 34  \w    100.00 149.00   0.50    0.05    --   93.50  45.00 150.00   98
 35  \w     68.00  93.00   0.50    0.05    --   62.22  36.00  94.00   50
 36  \w     73.00  98.00   0.50    0.05    --   53.96  36.00  94.00   50
 37  \w    111.00 137.00   0.50    0.05    --   93.50 111.00 150.00   52
 38  \w     97.00 147.00   0.50    0.05    --   93.50 111.00  60.00  100
 39  \w    118.00 143.00   0.50    0.05    --   93.50 111.00 -30.00   50
 40  \w    104.00 130.00   0.50    0.05    --   93.50 111.00 -90.00   52
 41  \w    119.00 144.00   0.50    0.05    --   93.50 111.00-120.00   50
 42  \w    123.00 148.00   0.50    0.05    --   93.50 104.00-169.00   50
;
_diffrn_measurement_device 'four-circle diffractometer'
_diffrn_measurement_device_type 'ROD, Synergy Custom DW system, HyPix-Arc 150'
_diffrn_measurement_method '\w scans'
_diffrn_orient_matrix_type 'CrysAlisPro convention (1999,Acta A55,543-557)'
_diffrn_orient_matrix_UB_11 -0.1070867000
_diffrn_orient_matrix_UB_12 -0.1042705000
_diffrn_orient_matrix_UB_13 0.0326632000
_diffrn_orient_matrix_UB_21 -0.0307640000
_diffrn_orient_matrix_UB_22 -0.1533125000
_diffrn_orient_matrix_UB_23 -0.0281428000
_diffrn_orient_matrix_UB_31 0.2144230000
_diffrn_orient_matrix_UB_32 -0.0741057000
_diffrn_orient_matrix_UB_33 0.0122845000
_diffrn_radiation_monochromator mirror
_diffrn_radiation_probe x-ray
_diffrn_radiation_type 'Cu K\a'
_diffrn_radiation_wavelength 1.54184
_diffrn_reflns_av_R_equivalents 0.0171
_diffrn_reflns_av_unetI/netI 0.0107
_diffrn_reflns_Laue_measured_fraction_full 0.997
_diffrn_reflns_Laue_measured_fraction_max 0.990
_diffrn_reflns_limit_h_max 7
_diffrn_reflns_limit_h_min -6
_diffrn_reflns_limit_k_max 9
_diffrn_reflns_limit_k_min -9
_diffrn_reflns_limit_l_max 43
_diffrn_reflns_limit_l_min -42
_diffrn_reflns_number 15609
_diffrn_reflns_point_group_measured_fraction_full 0.998
_diffrn_reflns_point_group_measured_fraction_max 0.988
_diffrn_reflns_theta_full 67.684
_diffrn_reflns_theta_max 76.110
_diffrn_reflns_theta_min 5.148
_diffrn_source 'Rotating-anode X-ray tube'
_diffrn_source_type 'Rigaku (Cu) X-ray Source'
_exptl_absorpt_coefficient_mu 0.694
_exptl_absorpt_correction_T_max 1.00000
_exptl_absorpt_correction_T_min 0.82172
_exptl_absorpt_correction_type multi-scan
_exptl_absorpt_process_details 'CrysAlisPro 1.171.43.136a (Rigaku Oxford Diffraction, 2024)'
_exptl_crystal_density_diffrn 1.208
_exptl_crystal_description block
_exptl_crystal_F_000 664
_exptl_crystal_size_max 0.23
_exptl_crystal_size_mid 0.2
_exptl_crystal_size_min 0.17
_refine_diff_density_max 0.208
_refine_diff_density_min -0.126
_refine_diff_density_rms 0.028
_refine_ls_abs_structure_details
;
 Flack x determined using 1401 quotients [(I+)-(I-)]/[(I+)+(I-)]
 (Parsons, Flack and Wagner, Acta Cryst. B69 (2013) 249-259).
;
_refine_ls_abs_structure_Flack 0.05(3)
_refine_ls_extinction_coef 0.0078(7)
_refine_ls_extinction_expression Fc^*^=kFc[1+0.001xFc^2^\l^3^/sin(2\q)]^-1/4^
_refine_ls_extinction_method 'SHELXL-2018/3 (Sheldrick 2018)'
_refine_ls_goodness_of_fit_ref 1.042
_refine_ls_hydrogen_treatment constr
_refine_ls_matrix_type full
_refine_ls_number_parameters 204
_refine_ls_number_reflns 3484
_refine_ls_number_restraints 0
_refine_ls_restrained_S_all 1.042
_refine_ls_R_factor_all 0.0238
_refine_ls_R_factor_gt 0.0235
_refine_ls_shift/su_max 0.001
_refine_ls_shift/su_mean 0.000
_refine_ls_structure_factor_coef Fsqd
_refine_ls_weighting_details 'w=1/[\s^2^(Fo^2^)+(0.0349P)^2^+0.2740P] where P=(Fo^2^+2Fc^2^)/3'
_refine_ls_weighting_scheme calc
_refine_ls_wR_factor_gt 0.0623
_refine_ls_wR_factor_ref 0.0625
_reflns_Friedel_coverage 0.691
_reflns_Friedel_fraction_full 0.999
_reflns_Friedel_fraction_max 0.983
_reflns_number_gt 3442
_reflns_number_total 3484
_reflns_threshold_expression 'I > 2\s(I)'
_cod_data_source_file d6ce00023a2.cif
_cod_data_source_block 37-cr-20241112b_auto
_cod_depositor_comments 'Adding full bibliography for 7251808--7251810.cif.'
_cod_database_code 7251809
_shelx_shelxl_version_number 2018/3
_shelx_space_group_comment
;
The symmetry employed for this shelxl refinement is uniquely defined
by the following loop, which should always be used as a source of
symmetry information in preference to the above space-group names.
They are only intended as comments.
;
_olex2_refinement_description
;
1. Fixed Uiso
 At 1.2 times of:
  All C(H) groups, All C(H,H) groups
 At 1.5 times of:
  All C(H,H,H) groups, All N(H,H,H) groups, All O(H) groups
2.a Ternary CH refined with riding coordinates:
 C12(H12), C15(H15)
2.b Secondary CH2 refined with riding coordinates:
 C11(H11A,H11B), C13(H13A,H13B), C14(H14A,H14B)
2.c Aromatic/amide H refined with riding coordinates:
 C1(H1), C2(H2A), C3(H3), C4(H4), C5(H5), C7(H7), C8(H8)
2.d Idealised Me refined as rotating group:
 N1(H1A,H1B,H1C), C16(H16A,H16B,H16C), C17(H17A,H17B,H17C)
2.e Idealised tetrahedral OH refined as rotating group:
 O2(H2)
;
_olex2_submission_special_instructions 'No special instructions were received'
_oxdiff_exptl_absorpt_empirical_details
;
Empirical correction (ABSPACK) includes:
- Absorption correction using spherical harmonics
- Frame scaling
;
_oxdiff_exptl_absorpt_empirical_full_max 1.266
_oxdiff_exptl_absorpt_empirical_full_min 0.606

loop_
_space_group_symop_operation_xyz
'x, y, z'
'-x+1/2, -y, z+1/2'
'-x, y+1/2, -z+1/2'
'x+1/2, -y+1/2, -z'

loop_
_atom_site_label
_atom_site_type_symbol
_atom_site_fract_x
_atom_site_fract_y
_atom_site_fract_z
_atom_site_U_iso_or_equiv
_atom_site_adp_type
_atom_site_occupancy
_atom_site_site_symmetry_order
_atom_site_calc_flag
_atom_site_refinement_flags_posn
_atom_site_refinement_flags_adp
_atom_site_refinement_flags_occupancy
_atom_site_disorder_assembly
_atom_site_disorder_group
O3 O 0.62422(14) 0.47678(11) 0.54069(2) 0.0181(2) Uani 1 1 d . . . . .
O4 O 0.88606(14) 0.55023(11) 0.50127(3) 0.0181(2) Uani 1 1 d . . . . .
N1 N 0.81102(17) -0.10111(13) 0.51083(3) 0.0162(2) Uani 1 1 d . . . . .
H1A H 0.900779 -0.051517 0.493507 0.024 Uiso 1 1 calc R U . . .
H1B H 0.676949 -0.070859 0.504777 0.024 Uiso 1 1 calc R U . . .
H1C H 0.824304 -0.218446 0.509758 0.024 Uiso 1 1 calc R U . . .
C10 C 0.79842(19) 0.44721(15) 0.52452(3) 0.0147(2) Uani 1 1 d . . . . .
C11 C 0.9065(2) 0.27402(15) 0.53123(4) 0.0166(2) Uani 1 1 d . . . . .
H11A H 1.045960 0.296258 0.542863 0.020 Uiso 1 1 calc R U . . .
H11B H 0.929585 0.218081 0.505665 0.020 Uiso 1 1 calc R U . . .
C12 C 0.7881(2) 0.14656(15) 0.55747(3) 0.0154(2) Uani 1 1 d . . . . .
H12 H 0.635636 0.152937 0.550761 0.018 Uiso 1 1 calc R U . . .
C13 C 0.8619(2) -0.03963(16) 0.55088(3) 0.0179(3) Uani 1 1 d . . . . .
H13A H 1.015362 -0.046099 0.554988 0.021 Uiso 1 1 calc R U . . .
H13B H 0.793695 -0.116708 0.570129 0.021 Uiso 1 1 calc R U . . .
C14 C 0.8132(2) 0.19665(16) 0.60040(4) 0.0195(3) Uani 1 1 d . . . . .
H14A H 0.791760 0.323318 0.602716 0.023 Uiso 1 1 calc R U . . .
H14B H 0.959621 0.171985 0.608237 0.023 Uiso 1 1 calc R U . . .
C15 C 0.6661(2) 0.10626(17) 0.62938(4) 0.0242(3) Uani 1 1 d . . . . .
H15 H 0.691194 -0.021476 0.627714 0.029 Uiso 1 1 calc R U . . .
C16 C 0.7195(3) 0.1655(2) 0.67054(4) 0.0363(4) Uani 1 1 d . . . . .
H16A H 0.868921 0.145541 0.675566 0.054 Uiso 1 1 calc R U . . .
H16B H 0.635566 0.099709 0.689310 0.054 Uiso 1 1 calc R U . . .
H16C H 0.688454 0.289342 0.673192 0.054 Uiso 1 1 calc R U . . .
C17 C 0.4358(3) 0.1404(2) 0.62038(5) 0.0367(4) Uani 1 1 d . . . . .
H17A H 0.410939 0.265697 0.619393 0.055 Uiso 1 1 calc R U . . .
H17B H 0.348254 0.088845 0.640768 0.055 Uiso 1 1 calc R U . . .
H17C H 0.399953 0.088692 0.595201 0.055 Uiso 1 1 calc R U . . .
O1 O 0.17499(16) 0.60184(14) 0.57529(3) 0.0272(2) Uani 1 1 d . . . . .
O2 O 0.49268(15) 0.64243(16) 0.60183(3) 0.0302(3) Uani 1 1 d . . . . .
H2 H 0.533687 0.594907 0.581201 0.045 Uiso 1 1 calc R U . . .
C1 C -0.2914(2) 0.68139(17) 0.69684(4) 0.0221(3) Uani 1 1 d . . . . .
H1 H -0.369820 0.620511 0.677714 0.027 Uiso 1 1 calc R U . . .
C2 C -0.3801(2) 0.71309(19) 0.73305(4) 0.0263(3) Uani 1 1 d . . . . .
H2A H -0.517604 0.672801 0.738708 0.032 Uiso 1 1 calc R U . . .
C3 C -0.2672(3) 0.80394(19) 0.76099(4) 0.0281(3) Uani 1 1 d . . . . .
H3 H -0.326926 0.825516 0.785844 0.034 Uiso 1 1 calc R U . . .
C4 C -0.0671(2) 0.86293(19) 0.75246(4) 0.0268(3) Uani 1 1 d . . . . .
H4 H 0.009710 0.925812 0.771484 0.032 Uiso 1 1 calc R U . . .
C5 C 0.0221(2) 0.83083(18) 0.71631(4) 0.0227(3) Uani 1 1 d . . . . .
H5 H 0.159054 0.872404 0.710714 0.027 Uiso 1 1 calc R U . . .
C6 C -0.0886(2) 0.73770(16) 0.68812(4) 0.0196(3) Uani 1 1 d . . . . .
C7 C 0.0027(2) 0.69266(17) 0.65014(4) 0.0204(3) Uani 1 1 d . . . . .
H7 H -0.090106 0.649186 0.630846 0.024 Uiso 1 1 calc R U . . .
C8 C 0.2038(2) 0.70750(18) 0.64048(4) 0.0233(3) Uani 1 1 d . . . . .
H8 H 0.298739 0.758624 0.658430 0.028 Uiso 1 1 calc R U . . .
C9 C 0.2835(2) 0.64631(17) 0.60241(4) 0.0215(3) Uani 1 1 d . . . . .

loop_
_atom_site_aniso_label
_atom_site_aniso_U_11
_atom_site_aniso_U_22
_atom_site_aniso_U_33
_atom_site_aniso_U_23
_atom_site_aniso_U_13
_atom_site_aniso_U_12
O3 0.0176(4) 0.0172(4) 0.0194(4) -0.0013(3) 0.0011(3) 0.0030(3)
O4 0.0197(4) 0.0134(4) 0.0213(4) 0.0016(3) 0.0009(3) 0.0000(3)
N1 0.0179(5) 0.0114(4) 0.0194(5) 0.0002(4) 0.0009(4) -0.0004(4)
C10 0.0162(5) 0.0131(5) 0.0146(5) -0.0024(4) -0.0021(5) -0.0003(5)
C11 0.0171(6) 0.0121(5) 0.0206(6) 0.0003(4) 0.0021(5) 0.0008(5)
C12 0.0168(5) 0.0129(5) 0.0166(5) 0.0013(4) -0.0001(5) 0.0010(5)
C13 0.0219(6) 0.0138(5) 0.0180(6) 0.0024(5) -0.0012(5) 0.0013(5)
C14 0.0224(6) 0.0169(6) 0.0192(6) -0.0007(5) -0.0025(5) 0.0013(5)
C15 0.0351(8) 0.0187(6) 0.0188(6) 0.0026(5) 0.0035(5) 0.0041(6)
C16 0.0628(11) 0.0260(7) 0.0200(7) 0.0002(5) 0.0036(7) 0.0084(8)
C17 0.0316(8) 0.0426(9) 0.0360(8) 0.0100(7) 0.0113(7) 0.0000(7)
O1 0.0247(5) 0.0358(5) 0.0212(5) -0.0065(4) -0.0025(4) 0.0015(4)
O2 0.0212(5) 0.0430(6) 0.0265(5) -0.0160(5) 0.0006(4) 0.0018(4)
C1 0.0231(6) 0.0206(6) 0.0227(6) -0.0008(5) -0.0030(5) 0.0031(5)
C2 0.0245(7) 0.0265(7) 0.0280(7) 0.0026(6) 0.0031(6) 0.0020(6)
C3 0.0364(8) 0.0280(7) 0.0199(6) -0.0007(5) 0.0045(6) 0.0053(6)
C4 0.0345(8) 0.0244(7) 0.0215(6) -0.0047(5) -0.0034(6) 0.0027(6)
C5 0.0247(6) 0.0200(6) 0.0235(6) -0.0013(5) -0.0011(5) 0.0009(5)
C6 0.0230(6) 0.0164(6) 0.0192(6) 0.0011(5) -0.0018(5) 0.0036(5)
C7 0.0247(7) 0.0178(6) 0.0187(6) -0.0011(5) -0.0031(5) 0.0023(5)
C8 0.0235(6) 0.0259(6) 0.0206(6) -0.0058(5) -0.0037(5) 0.0031(6)
C9 0.0220(6) 0.0202(6) 0.0223(6) -0.0026(5) -0.0013(5) 0.0021(5)

loop_
_atom_type_symbol
_atom_type_description
_atom_type_scat_dispersion_real
_atom_type_scat_dispersion_imag
_atom_type_scat_source
C C 0.0181 0.0091 'International Tables Vol C Tables 4.2.6.8 and 6.1.1.4'
H H 0.0000 0.0000 'International Tables Vol C Tables 4.2.6.8 and 6.1.1.4'
N N 0.0311 0.0180 'International Tables Vol C Tables 4.2.6.8 and 6.1.1.4'
O O 0.0492 0.0322 'International Tables Vol C Tables 4.2.6.8 and 6.1.1.4'

loop_
_geom_angle_atom_site_label_1
_geom_angle_atom_site_label_2
_geom_angle_atom_site_label_3
_geom_angle
_geom_angle_site_symmetry_1
_geom_angle_site_symmetry_3
_geom_angle_publ_flag
H1A N1 H1B 109.5 . . ?
H1A N1 H1C 109.5 . . ?
H1B N1 H1C 109.5 . . ?
C13 N1 H1A 109.5 . . ?
C13 N1 H1B 109.5 . . ?
C13 N1 H1C 109.5 . . ?
O3 C10 C11 119.36(11) . . ?
O4 C10 O3 123.79(11) . . ?
O4 C10 C11 116.77(10) . . ?
C10 C11 H11A 108.4 . . ?
C10 C11 H11B 108.4 . . ?
C10 C11 C12 115.46(10) . . ?
H11A C11 H11B 107.5 . . ?
C12 C11 H11A 108.4 . . ?
C12 C11 H11B 108.4 . . ?
C11 C12 H12 108.1 . . ?
C11 C12 C14 110.67(10) . . ?
C13 C12 C11 111.36(10) . . ?
C13 C12 H12 108.1 . . ?
C13 C12 C14 110.33(10) . . ?
C14 C12 H12 108.1 . . ?
N1 C13 C12 111.65(9) . . ?
N1 C13 H13A 109.3 . . ?
N1 C13 H13B 109.3 . . ?
C12 C13 H13A 109.3 . . ?
C12 C13 H13B 109.3 . . ?
H13A C13 H13B 108.0 . . ?
C12 C14 H14A 108.2 . . ?
C12 C14 H14B 108.2 . . ?
C12 C14 C15 116.48(11) . . ?
H14A C14 H14B 107.3 . . ?
C15 C14 H14A 108.2 . . ?
C15 C14 H14B 108.2 . . ?
C14 C15 H15 108.2 . . ?
C16 C15 C14 109.22(12) . . ?
C16 C15 H15 108.2 . . ?
C17 C15 C14 112.22(11) . . ?
C17 C15 H15 108.2 . . ?
C17 C15 C16 110.58(13) . . ?
C15 C16 H16A 109.5 . . ?
C15 C16 H16B 109.5 . . ?
C15 C16 H16C 109.5 . . ?
H16A C16 H16B 109.5 . . ?
H16A C16 H16C 109.5 . . ?
H16B C16 H16C 109.5 . . ?
C15 C17 H17A 109.5 . . ?
C15 C17 H17B 109.5 . . ?
C15 C17 H17C 109.5 . . ?
H17A C17 H17B 109.5 . . ?
H17A C17 H17C 109.5 . . ?
H17B C17 H17C 109.5 . . ?
C9 O2 H2 109.5 . . ?
C2 C1 H1 119.5 . . ?
C2 C1 C6 120.97(13) . . ?
C6 C1 H1 119.5 . . ?
C1 C2 H2A 120.1 . . ?
C1 C2 C3 119.79(14) . . ?
C3 C2 H2A 120.1 . . ?
C2 C3 H3 120.1 . . ?
C4 C3 C2 119.76(13) . . ?
C4 C3 H3 120.1 . . ?
C3 C4 H4 119.8 . . ?
C3 C4 C5 120.50(14) . . ?
C5 C4 H4 119.8 . . ?
C4 C5 H5 119.8 . . ?
C4 C5 C6 120.37(13) . . ?
C6 C5 H5 119.8 . . ?
C1 C6 C5 118.59(12) . . ?
C1 C6 C7 118.90(12) . . ?
C5 C6 C7 122.49(13) . . ?
C6 C7 H7 117.2 . . ?
C8 C7 C6 125.67(12) . . ?
C8 C7 H7 117.2 . . ?
C7 C8 H8 119.2 . . ?
C7 C8 C9 121.61(12) . . ?
C9 C8 H8 119.2 . . ?
O1 C9 O2 123.61(13) . . ?
O1 C9 C8 125.09(13) . . ?
O2 C9 C8 111.29(11) . . ?

loop_
_geom_bond_atom_site_label_1
_geom_bond_atom_site_label_2
_geom_bond_distance
_geom_bond_site_symmetry_2
_geom_bond_publ_flag
O3 C10 1.2627(15) . ?
O4 C10 1.2580(15) . ?
N1 H1A 0.9100 . ?
N1 H1B 0.9100 . ?
N1 H1C 0.9100 . ?
N1 C13 1.4916(15) . ?
C10 C11 1.5208(16) . ?
C11 H11A 0.9900 . ?
C11 H11B 0.9900 . ?
C11 C12 1.5330(16) . ?
C12 H12 1.0000 . ?
C12 C13 1.5284(16) . ?
C12 C14 1.5333(16) . ?
C13 H13A 0.9900 . ?
C13 H13B 0.9900 . ?
C14 H14A 0.9900 . ?
C14 H14B 0.9900 . ?
C14 C15 1.5354(18) . ?
C15 H15 1.0000 . ?
C15 C16 1.5251(19) . ?
C15 C17 1.524(2) . ?
C16 H16A 0.9800 . ?
C16 H16B 0.9800 . ?
C16 H16C 0.9800 . ?
C17 H17A 0.9800 . ?
C17 H17B 0.9800 . ?
C17 H17C 0.9800 . ?
O1 C9 1.2101(16) . ?
O2 H2 0.8400 . ?
O2 C9 1.3341(17) . ?
C1 H1 0.9500 . ?
C1 C2 1.3888(19) . ?
C1 C6 1.396(2) . ?
C2 H2A 0.9500 . ?
C2 C3 1.390(2) . ?
C3 H3 0.9500 . ?
C3 C4 1.386(2) . ?
C4 H4 0.9500 . ?
C4 C5 1.3882(19) . ?
C5 H5 0.9500 . ?
C5 C6 1.3973(19) . ?
C6 C7 1.4706(18) . ?
C7 H7 0.9500 . ?
C7 C8 1.329(2) . ?
C8 H8 0.9500 . ?
C8 C9 1.4807(18) . ?

loop_
_geom_torsion_atom_site_label_1
_geom_torsion_atom_site_label_2
_geom_torsion_atom_site_label_3
_geom_torsion_atom_site_label_4
_geom_torsion
_geom_torsion_site_symmetry_1
_geom_torsion_site_symmetry_2
_geom_torsion_site_symmetry_3
_geom_torsion_site_symmetry_4
_geom_torsion_publ_flag
O3 C10 C11 C12 0.80(16) . . . . ?
O4 C10 C11 C12 -175.92(10) . . . . ?
C10 C11 C12 C13 159.19(10) . . . . ?
C10 C11 C12 C14 -77.70(13) . . . . ?
C11 C12 C13 N1 -64.96(13) . . . . ?
C11 C12 C14 C15 167.07(10) . . . . ?
C12 C14 C15 C16 177.53(11) . . . . ?
C12 C14 C15 C17 -59.47(16) . . . . ?
C13 C12 C14 C15 -69.23(14) . . . . ?
C14 C12 C13 N1 171.74(10) . . . . ?
C1 C2 C3 C4 0.3(2) . . . . ?
C1 C6 C7 C8 -166.48(13) . . . . ?
C2 C1 C6 C5 -1.60(19) . . . . ?
C2 C1 C6 C7 176.67(12) . . . . ?
C2 C3 C4 C5 -0.5(2) . . . . ?
C3 C4 C5 C6 -0.3(2) . . . . ?
C4 C5 C6 C1 1.37(19) . . . . ?
C4 C5 C6 C7 -176.83(13) . . . . ?
C5 C6 C7 C8 11.7(2) . . . . ?
C6 C1 C2 C3 0.8(2) . . . . ?
C6 C7 C8 C9 175.33(12) . . . . ?
C7 C8 C9 O1 10.9(2) . . . . ?
C7 C8 C9 O2 -167.78(13) . . . . ?
